data_7041484
loop_
_publ_author_name
'Behlen, Michael J.'
'Zhou, You-Yun'
'Steiman, Talia J.'
'Pal, Sudipta'
'Hartline, Douglas R.'
'Zeller, Matthias'
'Uyeda, Christopher'

_publ_section_title
;
 Dinuclear oxidative addition reactions using an isostructural series of
 Ni2, Co2, and Fe2 complexes.
;
_journal_issue 17
_journal_name_full 'Dalton transactions (Cambridge, England : 2003)'
_journal_page_first 5493
_journal_page_last 5497
_journal_paper_doi 10.1039/c6dt04465d
_journal_volume 46
_journal_year 2017
_chemical_formula_sum 'C42 H50 Fe2 N4'
_chemical_formula_weight 722.56
_space_group_crystal_system trigonal
_space_group_IT_number 148
_space_group_name_Hall '-R 3'
_space_group_name_H-M_alt 'R -3 :H'
_symmetry_space_group_name_Hall '-R 3'
_symmetry_space_group_name_H-M 'R -3 :H'
_atom_sites_solution_hydrogens mixed
_atom_sites_solution_primary direct
_atom_sites_solution_secondary difmap
_audit_creation_method SHELXL-2014/7
_audit_update_record
;
2016-11-23 deposited with the CCDC.
2016-12-14 downloaded from the CCDC.
;
_cell_angle_alpha 90
_cell_angle_beta 90
_cell_angle_gamma 120
_cell_formula_units_Z 18
_cell_length_a 37.8082(8)
_cell_length_b 37.8082(8)
_cell_length_c 14.6373(5)
_cell_measurement_reflns_used 24184
_cell_measurement_temperature 200(2)
_cell_measurement_theta_max 26.372
_cell_measurement_theta_min 1.524
_cell_volume 18120.2(8)
_computing_cell_refinement 'HKL3000 (Otwinowski & Minor, 1997)'
_computing_data_collection 'Nonius Collect (Nonius, 1998)'
_computing_data_reduction 'HKL3000 (Otwinowski & Minor, 1997)'
_computing_structure_refinement
;  
SHELXL-2014/7 (Sheldrick, 2014), 
SHELXLE Rev794 (H\"ubschle et al., 2011)
;
_computing_structure_solution 'SHELXS-97 (Sheldrick, 2008)'
_diffrn_ambient_temperature 200(2)
_diffrn_measured_fraction_theta_full 0.998
_diffrn_measured_fraction_theta_max 0.998
_diffrn_measurement_device_type 'Nonius Kappa CCD diffractometer'
_diffrn_measurement_method '\w and \f scans'
_diffrn_radiation_monochromator graphite
_diffrn_radiation_type MoK\a
_diffrn_radiation_wavelength 0.71073
_diffrn_reflns_av_R_equivalents 0.0396
_diffrn_reflns_av_unetI/netI 0.0573
_diffrn_reflns_Laue_measured_fraction_full 0.998
_diffrn_reflns_Laue_measured_fraction_max 0.998
_diffrn_reflns_limit_h_max 45
_diffrn_reflns_limit_h_min -47
_diffrn_reflns_limit_k_max 47
_diffrn_reflns_limit_k_min -36
_diffrn_reflns_limit_l_max 15
_diffrn_reflns_limit_l_min -18
_diffrn_reflns_number 24184
_diffrn_reflns_point_group_measured_fraction_full 0.998
_diffrn_reflns_point_group_measured_fraction_max 0.998
_diffrn_reflns_theta_full 25.242
_diffrn_reflns_theta_max 26.372
_diffrn_reflns_theta_min 1.524
_diffrn_source 'fine focus X-ray tube'
_exptl_absorpt_coefficient_mu 0.752
_exptl_absorpt_correction_T_max 0.864
_exptl_absorpt_correction_T_min 0.693
_exptl_absorpt_correction_type multi-scan
_exptl_absorpt_process_details 'SCALEPACK (Otwinowski & Minor, 1997)'
_exptl_crystal_colour green
_exptl_crystal_density_diffrn 1.192
_exptl_crystal_description needle
_exptl_crystal_F_000 6876
_exptl_crystal_size_max 0.500
_exptl_crystal_size_mid 0.300
_exptl_crystal_size_min 0.200
_refine_diff_density_max 0.330
_refine_diff_density_min -0.264
_refine_diff_density_rms 0.055
_refine_ls_extinction_method none
_refine_ls_goodness_of_fit_ref 1.003
_refine_ls_hydrogen_treatment mixed
_refine_ls_matrix_type full
_refine_ls_number_parameters 574
_refine_ls_number_reflns 8225
_refine_ls_number_restraints 456
_refine_ls_restrained_S_all 1.134
_refine_ls_R_factor_all 0.0812
_refine_ls_R_factor_gt 0.0476
_refine_ls_shift/su_max 0.001
_refine_ls_shift/su_mean 0.000
_refine_ls_structure_factor_coef Fsqd
_refine_ls_weighting_details 'w=1/[\s^2^(Fo^2^)+(0.0434P)^2^+38.4426P] where P=(Fo^2^+2Fc^2^)/3'
_refine_ls_weighting_scheme calc
_refine_ls_wR_factor_gt 0.0967
_refine_ls_wR_factor_ref 0.1105
_reflns_Friedel_coverage 0.000
_reflns_number_gt 5639
_reflns_number_total 8225
_reflns_threshold_expression 'I > 2\s(I)'
_cod_data_source_file c6dt04465d2.cif
_cod_data_source_block 7
_cod_depositor_comments 'Adding full bibliography for 7041484--7041490.cif.'
_cod_original_cell_volume 18120.2(10)
_cod_database_code 7041484
_shelx_shelxl_version_number 2014/7
_shelx_space_group_comment
;
The symmetry employed for this shelxl refinement is uniquely defined
by the following loop, which should always be used as a source of
symmetry information in preference to the above space-group names.
They are only intended as comments.
;
_shelx_estimated_absorpt_t_min 0.705
_shelx_estimated_absorpt_t_max 0.864

loop_
_space_group_symop_operation_xyz
'x, y, z'
'-y, x-y, z'
'-x+y, -x, z'
'x+2/3, y+1/3, z+1/3'
'-y+2/3, x-y+1/3, z+1/3'
'-x+y+2/3, -x+1/3, z+1/3'
'x+1/3, y+2/3, z+2/3'
'-y+1/3, x-y+2/3, z+2/3'
'-x+y+1/3, -x+2/3, z+2/3'
'-x, -y, -z'
'y, -x+y, -z'
'x-y, x, -z'
'-x+2/3, -y+1/3, -z+1/3'
'y+2/3, -x+y+1/3, -z+1/3'
'x-y+2/3, x+1/3, -z+1/3'
'-x+1/3, -y+2/3, -z+2/3'
'y+1/3, -x+y+2/3, -z+2/3'
'x-y+1/3, x+2/3, -z+2/3'

loop_
_atom_site_label
_atom_site_type_symbol
_atom_site_fract_x
_atom_site_fract_y
_atom_site_fract_z
_atom_site_U_iso_or_equiv
_atom_site_adp_type
_atom_site_occupancy
_atom_site_site_symmetry_order
_atom_site_calc_flag
_atom_site_refinement_flags_posn
_atom_site_refinement_flags_adp
_atom_site_refinement_flags_occupancy
_atom_site_disorder_assembly
_atom_site_disorder_group
C1 C 0.35286(9) 0.45004(11) 0.3284(2) 0.0500(8) Uani 1 1 d . . . . .
H1A H 0.3429 0.4547 0.2704 0.075 Uiso 1 1 calc R U . . .
H1B H 0.3533 0.4691 0.3745 0.075 Uiso 1 1 calc R U . . .
H1C H 0.3347 0.4219 0.3486 0.075 Uiso 1 1 calc R U . . .
C2 C 0.39548(8) 0.45697(8) 0.31535(18) 0.0365(6) Uani 1 1 d . . . . .
C3 C 0.41612(7) 0.44988(8) 0.38687(17) 0.0309(6) Uani 1 1 d . . . . .
C4 C 0.40206(8) 0.43714(8) 0.47558(18) 0.0357(6) Uani 1 1 d . . . . .
H4 H 0.3752 0.4310 0.4918 0.043 Uiso 1 1 calc R U . . .
C5 C 0.42644(8) 0.43338(8) 0.53965(18) 0.0345(6) Uani 1 1 d . . . . .
H5 H 0.4163 0.4245 0.5997 0.041 Uiso 1 1 calc R U . . .
C6 C 0.46644(7) 0.44266(7) 0.51705(16) 0.0288(5) Uani 1 1 d . . . . .
C7 C 0.47906(7) 0.45458(7) 0.42471(17) 0.0273(5) Uani 1 1 d . . . . .
C8 C 0.49498(8) 0.44133(7) 0.57661(17) 0.0328(6) Uani 1 1 d . . . . .
H8 H 0.4881 0.4340 0.6389 0.039 Uiso 1 1 calc R U . . .
C9 C 0.53292(8) 0.45061(7) 0.54463(17) 0.0309(6) Uani 1 1 d . . . . .
H9 H 0.5522 0.4499 0.5853 0.037 Uiso 1 1 calc R U . . .
C10 C 0.54341(7) 0.46095(7) 0.45341(17) 0.0284(5) Uani 1 1 d . . . . .
C11 C 0.58041(7) 0.46893(8) 0.41079(18) 0.0318(6) Uani 1 1 d . . . . .
C12 C 0.61321(8) 0.46649(9) 0.4633(2) 0.0408(7) Uani 1 1 d . . . . .
H12A H 0.6300 0.4610 0.4210 0.061 Uiso 1 1 calc R U . . .
H12B H 0.6007 0.4444 0.5083 0.061 Uiso 1 1 calc R U . . .
H12C H 0.6304 0.4924 0.4948 0.061 Uiso 1 1 calc R U . . .
C13 C 0.3970(12) 0.4746(5) 0.159(2) 0.043(2) Uani 0.465(15) 1 d D U P A 1
C14 C 0.3734(8) 0.4405(4) 0.1042(15) 0.055(2) Uani 0.465(15) 1 d D U P A 1
C15 C 0.3529(5) 0.4425(4) 0.0276(12) 0.061(2) Uani 0.465(15) 1 d D U P A 1
H15 H 0.3373 0.4191 -0.0094 0.073 Uiso 0.465(15) 1 calc R U P A 1
C16 C 0.3558(4) 0.4787(4) 0.0071(9) 0.059(2) Uani 0.465(15) 1 d D U P A 1
H16 H 0.3420 0.4805 -0.0454 0.071 Uiso 0.465(15) 1 calc R U P A 1
C17 C 0.3781(4) 0.5130(4) 0.0598(9) 0.058(2) Uani 0.465(15) 1 d D U P A 1
H17 H 0.3795 0.5379 0.0428 0.070 Uiso 0.465(15) 1 calc R U P A 1
C18 C 0.3989(4) 0.5119(4) 0.1380(10) 0.053(2) Uani 0.465(15) 1 d D U P A 1
C19 C 0.3607(4) 0.3975(4) 0.1335(10) 0.071(3) Uani 0.465(15) 1 d D U P A 1
H19 H 0.3719 0.3976 0.1953 0.086 Uiso 0.465(15) 1 calc R U P A 1
C20 C 0.3131(3) 0.3743(5) 0.1361(11) 0.091(5) Uani 0.465(15) 1 d D U P A 1
H20A H 0.3025 0.3749 0.0753 0.136 Uiso 0.465(15) 1 calc R U P A 1
H20B H 0.3038 0.3875 0.1801 0.136 Uiso 0.465(15) 1 calc R U P A 1
H20C H 0.3029 0.3459 0.1545 0.136 Uiso 0.465(15) 1 calc R U P A 1
C21 C 0.3757(5) 0.3782(5) 0.0636(10) 0.085(4) Uani 0.465(15) 1 d D U P A 1
H21A H 0.3699 0.3513 0.0857 0.127 Uiso 0.465(15) 1 calc R U P A 1
H21B H 0.4052 0.3957 0.0549 0.127 Uiso 0.465(15) 1 calc R U P A 1
H21C H 0.3616 0.3750 0.0054 0.127 Uiso 0.465(15) 1 calc R U P A 1
C22 C 0.4229(4) 0.5488(4) 0.1993(11) 0.059(2) Uani 0.465(15) 1 d D U P A 1
H22 H 0.4399 0.5426 0.2413 0.071 Uiso 0.465(15) 1 calc R U P A 1
C23 C 0.3933(5) 0.5561(6) 0.2587(12) 0.083(4) Uani 0.465(15) 1 d D U P A 1
H23A H 0.3764 0.5626 0.2192 0.124 Uiso 0.465(15) 1 calc R U P A 1
H23B H 0.4091 0.5789 0.3006 0.124 Uiso 0.465(15) 1 calc R U P A 1
H23C H 0.3757 0.5314 0.2939 0.124 Uiso 0.465(15) 1 calc R U P A 1
C24 C 0.4518(5) 0.5871(6) 0.1450(15) 0.085(4) Uani 0.465(15) 1 d D U P A 1
H24A H 0.4677 0.5806 0.1022 0.128 Uiso 0.465(15) 1 calc R U P A 1
H24B H 0.4704 0.6085 0.1871 0.128 Uiso 0.465(15) 1 calc R U P A 1
H24C H 0.4359 0.5967 0.1110 0.128 Uiso 0.465(15) 1 calc R U P A 1
C13B C 0.3969(11) 0.4779(5) 0.1608(19) 0.049(3) Uani 0.535(15) 1 d D U P A 2
C14B C 0.3722(7) 0.4447(4) 0.1018(13) 0.056(2) Uani 0.535(15) 1 d D U P A 2
C15B C 0.3567(5) 0.4555(4) 0.0263(10) 0.064(3) Uani 0.535(15) 1 d D U P A 2
H15B H 0.3392 0.4345 -0.0146 0.077 Uiso 0.535(15) 1 calc R U P A 2
C16B C 0.3655(4) 0.4947(4) 0.0081(9) 0.068(2) Uani 0.535(15) 1 d D U P A 2
H16B H 0.3537 0.5001 -0.0436 0.082 Uiso 0.535(15) 1 calc R U P A 2
C17B C 0.3914(3) 0.5264(4) 0.0646(8) 0.060(2) Uani 0.535(15) 1 d D U P A 2
H17B H 0.3976 0.5534 0.0514 0.072 Uiso 0.535(15) 1 calc R U P A 2
C18B C 0.4085(4) 0.5187(4) 0.1412(9) 0.0502(19) Uani 0.535(15) 1 d D U P A 2
C19B C 0.3684(4) 0.4030(4) 0.1140(8) 0.081(3) Uani 0.535(15) 1 d D U P A 2
H19B H 0.3908 0.4071 0.1567 0.097 Uiso 0.535(15) 1 calc R U P A 2
C20B C 0.3281(5) 0.3702(5) 0.1591(10) 0.119(6) Uani 0.535(15) 1 d D U P A 2
H20D H 0.3062 0.3590 0.1133 0.179 Uiso 0.535(15) 1 calc R U P A 2
H20E H 0.3207 0.3827 0.2086 0.179 Uiso 0.535(15) 1 calc R U P A 2
H20F H 0.3318 0.3482 0.1839 0.179 Uiso 0.535(15) 1 calc R U P A 2
C21B C 0.3748(5) 0.3845(5) 0.0276(8) 0.092(4) Uani 0.535(15) 1 d D U P A 2
H21D H 0.3572 0.3849 -0.0211 0.138 Uiso 0.535(15) 1 calc R U P A 2
H21E H 0.3679 0.3563 0.0397 0.138 Uiso 0.535(15) 1 calc R U P A 2
H21F H 0.4034 0.4005 0.0086 0.138 Uiso 0.535(15) 1 calc R U P A 2
C22B C 0.4365(3) 0.5547(4) 0.2009(9) 0.055(2) Uani 0.535(15) 1 d D U P A 2
H22B H 0.4519 0.5461 0.2419 0.066 Uiso 0.535(15) 1 calc R U P A 2
C23B C 0.4107(4) 0.5670(4) 0.2613(10) 0.071(3) Uani 0.535(15) 1 d D U P A 2
H23D H 0.3953 0.5755 0.2223 0.106 Uiso 0.535(15) 1 calc R U P A 2
H23E H 0.4289 0.5896 0.3014 0.106 Uiso 0.535(15) 1 calc R U P A 2
H23F H 0.3917 0.5435 0.2985 0.106 Uiso 0.535(15) 1 calc R U P A 2
C24B C 0.4674(4) 0.5926(5) 0.1480(13) 0.086(4) Uani 0.535(15) 1 d D U P A 2
H24D H 0.4837 0.5854 0.1081 0.128 Uiso 0.535(15) 1 calc R U P A 2
H24E H 0.4855 0.6138 0.1912 0.128 Uiso 0.535(15) 1 calc R U P A 2
H24F H 0.4529 0.6029 0.1109 0.128 Uiso 0.535(15) 1 calc R U P A 2
C25 C 0.61863(7) 0.48392(8) 0.27312(18) 0.0341(6) Uani 1 1 d D . . . .
C26 C 0.61721(8) 0.45070(8) 0.22652(19) 0.0390(6) Uani 1 1 d D . . . .
C27 C 0.65192(8) 0.45693(9) 0.1795(2) 0.0427(7) Uani 1 1 d D . . . .
H27 H 0.6515 0.4348 0.1480 0.051 Uiso 1 1 calc R U . . .
C28 C 0.68680(8) 0.49466(9) 0.17802(19) 0.0423(7) Uani 1 1 d D . . . .
H28 H 0.7102 0.4983 0.1455 0.051 Uiso 1 1 calc R U . . .
C29 C 0.68792(8) 0.52705(9) 0.22348(18) 0.0380(6) Uani 1 1 d D . . . .
H29 H 0.7122 0.5530 0.2219 0.046 Uiso 1 1 calc R U . . .
C30 C 0.65418(7) 0.52259(8) 0.27176(18) 0.0344(6) Uani 1 1 d D . . . .
C31 C 0.57980(9) 0.40809(9) 0.2293(2) 0.0501(8) Uani 1 1 d D . . . .
H31 H 0.5569 0.4101 0.2580 0.060 Uiso 1 1 calc R U . . .
C32 C 0.56611(11) 0.38918(11) 0.1343(3) 0.0710(11) Uani 1 1 d D . . . .
H32A H 0.5622 0.4079 0.0950 0.107 Uiso 1 1 calc R U . . .
H32B H 0.5403 0.3633 0.1394 0.107 Uiso 1 1 calc R U . . .
H32C H 0.5870 0.3842 0.1077 0.107 Uiso 1 1 calc R U . . .
C33 C 0.58864(12) 0.38001(10) 0.2885(3) 0.0705(10) Uani 1 1 d D . . . .
H33A H 0.5641 0.3530 0.2923 0.106 Uiso 1 1 calc R U . . .
H33B H 0.5966 0.3916 0.3500 0.106 Uiso 1 1 calc R U . . .
H33C H 0.6109 0.3775 0.2611 0.106 Uiso 1 1 calc R U . . .
C34 C 0.65765(8) 0.55923(8) 0.3228(2) 0.0419(7) Uani 1 1 d D . . . .
H34 H 0.6308 0.5508 0.3527 0.050 Uiso 1 1 calc R U . . .
C35 C 0.66768(11) 0.59518(10) 0.2589(3) 0.0635(10) Uani 1 1 d D . . . .
H35A H 0.6939 0.6039 0.2288 0.095 Uiso 1 1 calc R U . . .
H35B H 0.6693 0.6179 0.2945 0.095 Uiso 1 1 calc R U . . .
H35C H 0.6462 0.5867 0.2127 0.095 Uiso 1 1 calc R U . . .
C36 C 0.69043(9) 0.57374(10) 0.3974(2) 0.0509(8) Uani 1 1 d D . . . .
H36A H 0.7172 0.5833 0.3692 0.076 Uiso 1 1 calc R U . . .
H36B H 0.6843 0.5510 0.4390 0.076 Uiso 1 1 calc R U . . .
H36C H 0.6907 0.5961 0.4318 0.076 Uiso 1 1 calc R U . . .
C37 C 0.49662(10) 0.51393(12) 0.1269(2) 0.0554(9) Uani 1 1 d D . . . .
H37 H 0.4840(9) 0.5300(9) 0.114(2) 0.067 Uiso 1 1 d D U . . .
C38 C 0.47971(10) 0.47283(12) 0.1001(2) 0.0521(9) Uani 1 1 d D . . . .
H38 H 0.4539(10) 0.4580(10) 0.068(2) 0.062 Uiso 1 1 d . U . . .
C39 C 0.50257(10) 0.45321(11) 0.1190(2) 0.0509(8) Uani 1 1 d D . . . .
H39 H 0.4896(9) 0.4238(6) 0.105(2) 0.061 Uiso 1 1 d D U . . .
C40 C 0.54555(10) 0.47660(12) 0.1332(2) 0.0525(8) Uani 1 1 d D . . . .
H40 H 0.5626(9) 0.4644(9) 0.120(2) 0.063 Uiso 1 1 d D U . . .
C41 C 0.56194(9) 0.51737(11) 0.1598(2) 0.0539(9) Uani 1 1 d D . . . .
H41 H 0.5914(6) 0.5354(8) 0.171(2) 0.065 Uiso 1 1 d D U . . .
C42 C 0.53532(11) 0.53314(10) 0.1708(2) 0.0577(9) Uani 1 1 d D . . . .
H42 H 0.5447(10) 0.5600(7) 0.199(2) 0.069 Uiso 1 1 d D U . . .
N1 N 0.41635(7) 0.47015(7) 0.23743(15) 0.0385(5) Uani 1 1 d . . . . .
N2 N 0.45499(6) 0.45790(6) 0.36211(14) 0.0293(5) Uani 1 1 d . . . . .
N3 N 0.51609(6) 0.46304(6) 0.39387(14) 0.0279(5) Uani 1 1 d . . . . .
N4 N 0.58308(6) 0.47780(6) 0.32236(15) 0.0339(5) Uani 1 1 d . . . . .
Fe1 Fe 0.53400(2) 0.47987(2) 0.26865(3) 0.03382(11) Uani 1 1 d . . . . .
Fe2 Fe 0.47313(2) 0.47661(2) 0.23803(2) 0.03454(12) Uani 1 1 d . . . . .

loop_
_atom_site_aniso_label
_atom_site_aniso_U_11
_atom_site_aniso_U_22
_atom_site_aniso_U_33
_atom_site_aniso_U_23
_atom_site_aniso_U_13
_atom_site_aniso_U_12
C1 0.0407(17) 0.080(2) 0.0371(16) -0.0025(16) 0.0004(13) 0.0363(17)
C2 0.0318(14) 0.0442(16) 0.0339(14) -0.0041(12) 0.0010(12) 0.0192(13)
C3 0.0272(13) 0.0316(14) 0.0324(14) -0.0031(11) 0.0043(11) 0.0135(11)
C4 0.0301(14) 0.0376(15) 0.0363(15) -0.0001(12) 0.0085(12) 0.0146(12)
C5 0.0362(14) 0.0387(15) 0.0265(13) 0.0026(11) 0.0098(11) 0.0172(12)
C6 0.0328(14) 0.0253(12) 0.0256(12) -0.0015(10) 0.0038(11) 0.0126(11)
C7 0.0267(13) 0.0212(12) 0.0300(13) -0.0007(10) 0.0026(11) 0.0090(10)
C8 0.0380(15) 0.0313(14) 0.0253(13) 0.0006(11) 0.0051(11) 0.0144(12)
C9 0.0320(14) 0.0276(13) 0.0313(13) -0.0036(11) -0.0025(11) 0.0136(11)
C10 0.0257(13) 0.0226(12) 0.0303(13) -0.0007(10) -0.0005(11) 0.0070(10)
C11 0.0268(13) 0.0295(13) 0.0339(14) 0.0004(11) 0.0007(11) 0.0102(11)
C12 0.0310(14) 0.0491(17) 0.0396(16) 0.0044(13) 0.0005(12) 0.0179(13)
C13 0.039(3) 0.075(4) 0.031(3) 0.003(3) 0.003(3) 0.039(3)
C14 0.038(3) 0.083(4) 0.039(3) 0.003(3) -0.001(3) 0.025(3)
C15 0.046(4) 0.087(5) 0.041(3) -0.001(4) -0.002(3) 0.027(4)
C16 0.050(4) 0.083(5) 0.042(3) 0.003(4) -0.017(3) 0.032(4)
C17 0.051(4) 0.081(5) 0.047(3) 0.004(4) -0.010(4) 0.037(4)
C18 0.049(4) 0.080(4) 0.038(3) 0.004(3) -0.003(3) 0.040(3)
C19 0.060(4) 0.073(4) 0.043(5) -0.004(4) 0.007(4) 0.006(4)
C20 0.045(6) 0.101(7) 0.069(7) -0.024(6) -0.001(5) -0.007(5)
C21 0.079(6) 0.085(6) 0.084(9) 0.023(7) 0.010(7) 0.036(5)
C22 0.063(5) 0.075(4) 0.059(4) 0.008(4) -0.008(5) 0.050(4)
C23 0.100(9) 0.092(8) 0.069(6) -0.016(6) 0.000(8) 0.058(7)
C24 0.088(9) 0.074(7) 0.100(7) -0.002(6) -0.007(8) 0.045(7)
C13B 0.040(3) 0.080(4) 0.029(3) 0.001(3) 0.002(3) 0.031(4)
C14B 0.038(3) 0.084(4) 0.038(3) 0.000(3) 0.004(3) 0.024(3)
C15B 0.049(3) 0.088(5) 0.037(3) -0.001(4) -0.005(3) 0.021(4)
C16B 0.050(4) 0.095(5) 0.044(3) 0.008(4) -0.012(3) 0.024(4)
C17B 0.046(4) 0.088(5) 0.047(3) 0.012(4) -0.007(3) 0.034(3)
C18B 0.045(4) 0.081(4) 0.036(3) 0.007(3) -0.003(3) 0.040(3)
C19B 0.065(4) 0.081(4) 0.040(4) -0.008(4) 0.009(3) -0.007(4)
C20B 0.104(9) 0.101(7) 0.077(7) -0.025(6) 0.029(7) -0.006(7)
C21B 0.099(6) 0.092(7) 0.059(7) -0.002(6) 0.019(6) 0.028(5)
C22B 0.060(5) 0.071(4) 0.051(3) 0.008(3) -0.007(4) 0.046(4)
C23B 0.084(7) 0.091(7) 0.056(5) 0.007(5) -0.011(6) 0.058(6)
C24B 0.086(8) 0.062(6) 0.102(6) 0.014(5) -0.006(7) 0.032(6)
C25 0.0247(13) 0.0426(15) 0.0344(14) 0.0105(12) 0.0055(11) 0.0163(12)
C26 0.0333(15) 0.0414(16) 0.0403(16) 0.0050(13) 0.0042(12) 0.0173(13)
C27 0.0413(16) 0.0484(17) 0.0445(17) 0.0034(14) 0.0083(13) 0.0270(15)
C28 0.0286(14) 0.0619(19) 0.0389(15) 0.0086(15) 0.0071(12) 0.0245(14)
C29 0.0249(13) 0.0461(16) 0.0366(15) 0.0088(13) 0.0042(12) 0.0130(12)
C30 0.0235(13) 0.0440(16) 0.0341(14) 0.0072(12) 0.0018(11) 0.0156(12)
C31 0.0426(17) 0.0417(17) 0.057(2) 0.0014(15) 0.0127(15) 0.0145(14)
C32 0.064(2) 0.051(2) 0.071(3) -0.0023(19) -0.0059(19) 0.0087(18)
C33 0.086(3) 0.047(2) 0.061(2) 0.0086(18) 0.010(2) 0.0212(19)
C34 0.0243(13) 0.0411(16) 0.0542(18) 0.0034(14) 0.0071(13) 0.0119(12)
C35 0.056(2) 0.049(2) 0.085(3) 0.0058(18) -0.0049(19) 0.0263(17)
C36 0.0370(16) 0.0497(18) 0.0515(19) -0.0055(15) 0.0038(14) 0.0109(14)
C37 0.053(2) 0.076(3) 0.0448(18) 0.0340(18) 0.0209(16) 0.0381(19)
C38 0.0386(17) 0.086(3) 0.0270(15) 0.0078(16) 0.0064(13) 0.0275(18)
C39 0.052(2) 0.064(2) 0.0304(15) 0.0014(15) 0.0100(14) 0.0243(17)
C40 0.0508(19) 0.087(3) 0.0304(15) 0.0142(16) 0.0133(14) 0.0429(19)
C41 0.0322(16) 0.074(2) 0.0411(17) 0.0247(17) 0.0105(14) 0.0155(17)
C42 0.059(2) 0.0489(19) 0.051(2) 0.0237(16) 0.0149(17) 0.0170(17)
N1 0.0340(12) 0.0522(14) 0.0297(12) 0.0017(11) -0.0004(10) 0.0219(11)
N2 0.0261(11) 0.0304(11) 0.0279(11) 0.0023(9) 0.0059(9) 0.0114(9)
N3 0.0236(10) 0.0261(11) 0.0290(11) 0.0015(9) 0.0025(9) 0.0087(9)
N4 0.0261(11) 0.0376(12) 0.0333(12) 0.0042(10) 0.0050(9) 0.0125(10)
Fe1 0.0258(2) 0.0410(2) 0.0304(2) 0.00904(17) 0.00685(16) 0.01350(17)
Fe2 0.0295(2) 0.0435(2) 0.0289(2) 0.00794(17) 0.00612(16) 0.01691(18)

loop_
_atom_type_symbol
_atom_type_description
_atom_type_scat_dispersion_real
_atom_type_scat_dispersion_imag
_atom_type_scat_source
C C 0.0033 0.0016 'International Tables Vol C Tables 4.2.6.8 and 6.1.1.4'
H H 0.0000 0.0000 'International Tables Vol C Tables 4.2.6.8 and 6.1.1.4'
N N 0.0061 0.0033 'International Tables Vol C Tables 4.2.6.8 and 6.1.1.4'
Fe Fe 0.3463 0.8444 'International Tables Vol C Tables 4.2.6.8 and 6.1.1.4'

loop_
_geom_angle_atom_site_label_1
_geom_angle_atom_site_label_2
_geom_angle_atom_site_label_3
_geom_angle
C2 C1 H1A 109.5
C2 C1 H1B 109.5
H1A C1 H1B 109.5
C2 C1 H1C 109.5
H1A C1 H1C 109.5
H1B C1 H1C 109.5
N1 C2 C3 115.2(2)
N1 C2 C1 123.6(2)
C3 C2 C1 121.2(2)
N2 C3 C4 119.7(2)
N2 C3 C2 112.9(2)
C4 C3 C2 127.3(2)
C5 C4 C3 120.8(2)
C5 C4 H4 119.6
C3 C4 H4 119.6
C4 C5 C6 120.4(2)
C4 C5 H5 119.8
C6 C5 H5 119.8
C8 C6 C5 126.3(2)
C8 C6 C7 117.1(2)
C5 C6 C7 116.6(2)
N2 C7 N3 114.9(2)
N2 C7 C6 122.7(2)
N3 C7 C6 122.3(2)
C9 C8 C6 120.0(2)
C9 C8 H8 120.0
C6 C8 H8 120.0
C8 C9 C10 120.8(2)
C8 C9 H9 119.6
C10 C9 H9 119.6
N3 C10 C9 120.3(2)
N3 C10 C11 113.3(2)
C9 C10 C11 126.4(2)
N4 C11 C10 115.1(2)
N4 C11 C12 123.6(2)
C10 C11 C12 121.3(2)
C11 C12 H12A 109.5
C11 C12 H12B 109.5
H12A C12 H12B 109.5
C11 C12 H12C 109.5
H12A C12 H12C 109.5
H12B C12 H12C 109.5
C14 C13 C18 119.2(11)
C14 C13 N1 119.0(11)
C18 C13 N1 121.7(11)
C15 C14 C13 122.0(11)
C15 C14 C19 113.8(11)
C13 C14 C19 123.0(12)
C16 C15 C14 118.1(10)
C16 C15 H15 121.0
C14 C15 H15 121.0
C15 C16 C17 122.1(9)
C15 C16 H16 118.9
C17 C16 H16 118.9
C16 C17 C18 121.2(9)
C16 C17 H17 119.4
C18 C17 H17 119.4
C17 C18 C13 117.4(10)
C17 C18 C22 122.7(10)
C13 C18 C22 119.9(10)
C14 C19 C21 109.4(12)
C14 C19 C20 105.7(13)
C21 C19 C20 110.4(11)
C14 C19 H19 110.4
C21 C19 H19 110.4
C20 C19 H19 110.4
C19 C20 H20A 109.5
C19 C20 H20B 109.5
H20A C20 H20B 109.5
C19 C20 H20C 109.5
H20A C20 H20C 109.5
H20B C20 H20C 109.5
C19 C21 H21A 109.5
C19 C21 H21B 109.5
H21A C21 H21B 109.5
C19 C21 H21C 109.5
H21A C21 H21C 109.5
H21B C21 H21C 109.5
C18 C22 C24 112.2(11)
C18 C22 C23 110.0(9)
C24 C22 C23 111.3(11)
C18 C22 H22 107.7
C24 C22 H22 107.7
C23 C22 H22 107.7
C22 C23 H23A 109.5
C22 C23 H23B 109.5
H23A C23 H23B 109.5
C22 C23 H23C 109.5
H23A C23 H23C 109.5
H23B C23 H23C 109.5
C22 C24 H24A 109.5
C22 C24 H24B 109.5
H24A C24 H24B 109.5
C22 C24 H24C 109.5
H24A C24 H24C 109.5
H24B C24 H24C 109.5
C18B C13B C14B 123.4(11)
C18B C13B N1 117.8(10)
C14B C13B N1 117.9(10)
C15B C14B C13B 114.1(9)
C15B C14B C19B 123.8(10)
C13B C14B C19B 121.5(10)
C16B C15B C14B 123.7(9)
C16B C15B H15B 118.2
C14B C15B H15B 118.2
C15B C16B C17B 120.3(9)
C15B C16B H16B 119.9
C17B C16B H16B 119.9
C16B C17B C18B 120.2(8)
C16B C17B H17B 119.9
C18B C17B H17B 119.9
C17B C18B C13B 117.9(9)
C17B C18B C22B 117.7(8)
C13B C18B C22B 124.3(9)
C21B C19B C14B 115.1(10)
C21B C19B C20B 107.8(9)
C14B C19B C20B 114.9(12)
C21B C19B H19B 106.1
C14B C19B H19B 106.1
C20B C19B H19B 106.1
C19B C20B H20D 109.5
C19B C20B H20E 109.5
H20D C20B H20E 109.5
C19B C20B H20F 109.5
H20D C20B H20F 109.5
H20E C20B H20F 109.5
C19B C21B H21D 109.5
C19B C21B H21E 109.5
H21D C21B H21E 109.5
C19B C21B H21F 109.5
H21D C21B H21F 109.5
H21E C21B H21F 109.5
C18B C22B C24B 114.4(9)
C18B C22B C23B 109.8(7)
C24B C22B C23B 108.1(9)
C18B C22B H22B 108.1
C24B C22B H22B 108.1
C23B C22B H22B 108.1
C22B C23B H23D 109.5
C22B C23B H23E 109.5
H23D C23B H23E 109.5
C22B C23B H23F 109.5
H23D C23B H23F 109.5
H23E C23B H23F 109.5
C22B C24B H24D 109.5
C22B C24B H24E 109.5
H24D C24B H24E 109.5
C22B C24B H24F 109.5
H24D C24B H24F 109.5
H24E C24B H24F 109.5
C26 C25 C30 120.8(2)
C26 C25 N4 119.0(2)
C30 C25 N4 120.3(2)
C27 C26 C25 118.4(2)
C27 C26 C31 119.4(3)
C25 C26 C31 122.1(2)
C28 C27 C26 121.1(3)
C28 C27 H27 119.4
C26 C27 H27 119.4
C29 C28 C27 120.1(2)
C29 C28 H28 119.9
C27 C28 H28 119.9
C28 C29 C30 121.3(3)
C28 C29 H29 119.4
C30 C29 H29 119.4
C29 C30 C25 118.3(2)
C29 C30 C34 118.8(2)
C25 C30 C34 122.9(2)
C26 C31 C32 112.8(3)
C26 C31 C33 109.8(3)
C32 C31 C33 109.3(3)
C26 C31 H31 108.3
C32 C31 H31 108.3
C33 C31 H31 108.3
C31 C32 H32A 109.5
C31 C32 H32B 109.5
H32A C32 H32B 109.5
C31 C32 H32C 109.5
H32A C32 H32C 109.5
H32B C32 H32C 109.5
C31 C33 H33A 109.5
C31 C33 H33B 109.5
H33A C33 H33B 109.5
C31 C33 H33C 109.5
H33A C33 H33C 109.5
H33B C33 H33C 109.5
C30 C34 C35 112.2(3)
C30 C34 C36 111.2(2)
C35 C34 C36 108.7(2)
C30 C34 H34 108.2
C35 C34 H34 108.2
C36 C34 H34 108.2
C34 C35 H35A 109.5
C34 C35 H35B 109.5
H35A C35 H35B 109.5
C34 C35 H35C 109.5
H35A C35 H35C 109.5
H35B C35 H35C 109.5
C34 C36 H36A 109.5
C34 C36 H36B 109.5
H36A C36 H36B 109.5
C34 C36 H36C 109.5
H36A C36 H36C 109.5
H36B C36 H36C 109.5
C38 C37 C42 118.2(3)
C38 C37 Fe2 70.02(17)
C42 C37 Fe2 88.46(19)
C38 C37 H37 123(2)
C42 C37 H37 119(2)
Fe2 C37 H37 115(2)
C37 C38 C39 117.6(3)
C37 C38 Fe2 69.70(18)
C39 C38 Fe2 88.36(19)
C37 C38 H38 123.0(19)
C39 C38 H38 119.4(19)
Fe2 C38 H38 113(2)
C38 C39 C40 120.5(3)
C38 C39 Fe1 104.8(2)
C40 C39 Fe1 56.48(16)
C38 C39 Fe2 56.38(16)
C40 C39 Fe2 104.8(2)
Fe1 C39 Fe2 55.48(7)
C38 C39 H39 117.3(19)
C40 C39 H39 120.0(19)
Fe1 C39 H39 121(2)
Fe2 C39 H39 119.6(19)
C41 C40 C39 117.7(3)
C41 C40 Fe1 69.74(18)
C39 C40 Fe1 88.09(18)
C41 C40 H40 122.7(19)
C39 C40 H40 119.5(19)
Fe1 C40 H40 115.7(19)
C40 C41 C42 118.7(3)
C40 C41 Fe1 70.24(17)
C42 C41 Fe1 88.49(19)
C40 C41 H41 122.2(19)
C42 C41 H41 119.1(19)
Fe1 C41 H41 111.5(19)
C41 C42 C37 120.1(3)
C41 C42 Fe1 56.35(16)
C37 C42 Fe1 104.6(2)
C41 C42 Fe2 104.6(2)
C37 C42 Fe2 56.21(16)
Fe1 C42 Fe2 55.53(7)
C41 C42 H42 121(2)
C37 C42 H42 118(2)
Fe1 C42 H42 117(2)
Fe2 C42 H42 115(2)
C2 N1 C13 119.6(19)
C2 N1 C13B 118.1(17)
C2 N1 Fe2 115.63(17)
C13 N1 Fe2 124.5(19)
C13B N1 Fe2 126.2(17)
C7 N2 C3 119.6(2)
C7 N2 Fe2 122.68(16)
C3 N2 Fe2 117.65(17)
C7 N3 C10 119.5(2)
C7 N3 Fe1 122.86(17)
C10 N3 Fe1 117.65(16)
C11 N4 C25 118.4(2)
C11 N4 Fe1 115.25(16)
C25 N4 Fe1 126.30(17)
N3 Fe1 C41 159.43(13)
N3 Fe1 C40 160.33(12)
C41 Fe1 C40 40.02(14)
N3 Fe1 N4 78.48(8)
C41 Fe1 N4 99.29(11)
C40 Fe1 N4 98.30(11)
N3 Fe1 Fe2 89.48(6)
C41 Fe1 Fe2 92.40(9)
C40 Fe1 Fe2 92.64(9)
N4 Fe1 Fe2 167.90(6)
N3 Fe1 C42 132.79(11)
C41 Fe1 C42 35.17(12)
C40 Fe1 C42 64.31(13)
N4 Fe1 C42 127.42(10)
Fe2 Fe1 C42 62.37(8)
N3 Fe1 C39 133.44(9)
C41 Fe1 C39 64.23(13)
C40 Fe1 C39 35.44(12)
N4 Fe1 C39 125.96(10)
Fe2 Fe1 C39 62.32(8)
C42 Fe1 C39 67.86(12)
N2 Fe2 N1 78.56(9)
N2 Fe2 C37 161.30(13)
N1 Fe2 C37 98.49(11)
N2 Fe2 C38 158.14(13)
N1 Fe2 C38 98.34(11)
C37 Fe2 C38 40.27(14)
N2 Fe2 Fe1 89.93(6)
N1 Fe2 Fe1 168.48(7)
C37 Fe2 Fe1 92.33(9)
C38 Fe2 Fe1 92.45(9)
N2 Fe2 C42 134.42(11)
N1 Fe2 C42 126.56(11)
C37 Fe2 C42 35.32(13)
C38 Fe2 C42 64.49(13)
Fe1 Fe2 C42 62.10(9)
N2 Fe2 C39 132.18(10)
N1 Fe2 C39 126.45(10)
C37 Fe2 C39 64.25(13)
C38 Fe2 C39 35.26(12)
Fe1 Fe2 C39 62.20(8)
C42 Fe2 C39 67.72(12)

loop_
_geom_bond_atom_site_label_1
_geom_bond_atom_site_label_2
_geom_bond_distance
C1 C2 1.510(4)
C1 H1A 0.9800
C1 H1B 0.9800
C1 H1C 0.9800
C2 N1 1.334(3)
C2 C3 1.409(4)
C3 N2 1.392(3)
C3 C4 1.395(4)
C4 C5 1.372(4)
C4 H4 0.9500
C5 C6 1.410(3)
C5 H5 0.9500
C6 C8 1.408(4)
C6 C7 1.429(3)
C7 N2 1.341(3)
C7 N3 1.349(3)
C8 C9 1.377(4)
C8 H8 0.9500
C9 C10 1.392(3)
C9 H9 0.9500
C10 N3 1.383(3)
C10 C11 1.419(3)
C11 N4 1.328(3)
C11 C12 1.500(4)
C12 H12A 0.9800
C12 H12B 0.9800
C12 H12C 0.9800
C13 C14 1.398(11)
C13 C18 1.407(11)
C13 N1 1.416(18)
C14 C15 1.387(11)
C14 C19 1.507(11)
C15 C16 1.350(11)
C15 H15 0.9500
C16 C17 1.377(11)
C16 H16 0.9500
C17 C18 1.402(10)
C17 H17 0.9500
C18 C22 1.521(10)
C19 C21 1.523(12)
C19 C20 1.560(12)
C19 H19 1.0000
C20 H20A 0.9800
C20 H20B 0.9800
C20 H20C 0.9800
C21 H21A 0.9800
C21 H21B 0.9800
C21 H21C 0.9800
C22 C24 1.528(12)
C22 C23 1.546(11)
C22 H22 1.0000
C23 H23A 0.9800
C23 H23B 0.9800
C23 H23C 0.9800
C24 H24A 0.9800
C24 H24B 0.9800
C24 H24C 0.9800
C13B C18B 1.407(10)
C13B C14B 1.420(10)
C13B N1 1.450(16)
C14B C15B 1.401(10)
C14B C19B 1.524(11)
C15B C16B 1.374(10)
C15B H15B 0.9500
C16B C17B 1.379(10)
C16B H16B 0.9500
C17B C18B 1.395(9)
C17B H17B 0.9500
C18B C22B 1.515(9)
C19B C21B 1.521(10)
C19B C20B 1.552(11)
C19B H19B 1.0000
C20B H20D 0.9800
C20B H20E 0.9800
C20B H20F 0.9800
C21B H21D 0.9800
C21B H21E 0.9800
C21B H21F 0.9800
C22B C24B 1.531(10)
C22B C23B 1.548(10)
C22B H22B 1.0000
C23B H23D 0.9800
C23B H23E 0.9800
C23B H23F 0.9800
C24B H24D 0.9800
C24B H24E 0.9800
C24B H24F 0.9800
C25 C26 1.406(4)
C25 C30 1.407(4)
C25 N4 1.438(3)
C26 C27 1.393(4)
C26 C31 1.523(4)
C27 C28 1.376(4)
C27 H27 0.9500
C28 C29 1.376(4)
C28 H28 0.9500
C29 C30 1.393(3)
C29 H29 0.9500
C30 C34 1.521(4)
C31 C32 1.531(5)
C31 C33 1.531(5)
C31 H31 1.0000
C32 H32A 0.9800
C32 H32B 0.9800
C32 H32C 0.9800
C33 H33A 0.9800
C33 H33B 0.9800
C33 H33C 0.9800
C34 C35 1.533(4)
C34 C36 1.533(4)
C34 H34 1.0000
C35 H35A 0.9800
C35 H35B 0.9800
C35 H35C 0.9800
C36 H36A 0.9800
C36 H36B 0.9800
C36 H36C 0.9800
C37 C38 1.408(5)
C37 C42 1.421(5)
C37 Fe2 2.043(3)
C37 H37 0.963(18)
C38 C39 1.420(5)
C38 Fe2 2.047(3)
C38 H38 0.97(3)
C39 C40 1.424(5)
C39 Fe1 2.455(3)
C39 Fe2 2.458(3)
C39 H39 0.988(17)
C40 C41 1.399(5)
C40 Fe1 2.048(3)
C40 H40 0.984(18)
C41 C42 1.412(5)
C41 Fe1 2.041(3)
C41 H41 0.987(18)
C42 Fe1 2.451(3)
C42 Fe2 2.457(3)
C42 H42 0.985(18)
N1 Fe2 2.035(2)
N2 Fe2 1.945(2)
N3 Fe1 1.947(2)
N4 Fe1 2.053(2)
Fe1 Fe2 2.2866(5)

loop_
_geom_torsion_atom_site_label_1
_geom_torsion_atom_site_label_2
_geom_torsion_atom_site_label_3
_geom_torsion_atom_site_label_4
_geom_torsion
N1 C2 C3 N2 -0.3(3)
C1 C2 C3 N2 180.0(2)
N1 C2 C3 C4 178.2(3)
C1 C2 C3 C4 -1.5(4)
N2 C3 C4 C5 1.7(4)
C2 C3 C4 C5 -176.8(3)
C3 C4 C5 C6 0.5(4)
C4 C5 C6 C8 177.9(2)
C4 C5 C6 C7 -2.0(4)
C8 C6 C7 N2 -178.4(2)
C5 C6 C7 N2 1.5(3)
C8 C6 C7 N3 2.1(3)
C5 C6 C7 N3 -177.9(2)
C5 C6 C8 C9 178.9(2)
C7 C6 C8 C9 -1.1(3)
C6 C8 C9 C10 -0.7(4)
C8 C9 C10 N3 1.6(4)
C8 C9 C10 C11 -176.3(2)
N3 C10 C11 N4 1.3(3)
C9 C10 C11 N4 179.3(2)
N3 C10 C11 C12 -177.6(2)
C9 C10 C11 C12 0.4(4)
C18 C13 C14 C15 2(5)
N1 C13 C14 C15 179(3)
C18 C13 C14 C19 -164(3)
N1 C13 C14 C19 12(5)
C13 C14 C15 C16 -1(4)
C19 C14 C15 C16 166.7(16)
C14 C15 C16 C17 0(2)
C15 C16 C17 C18 -0.2(18)
C16 C17 C18 C13 2(3)
C16 C17 C18 C22 -178.3(11)
C14 C13 C18 C17 -3(5)
N1 C13 C18 C17 -179(3)
C14 C13 C18 C22 177(3)
N1 C13 C18 C22 1(5)
C15 C14 C19 C21 70(2)
C13 C14 C19 C21 -123(3)
C15 C14 C19 C20 -49(2)
C13 C14 C19 C20 118(3)
C17 C18 C22 C24 -49.0(15)
C13 C18 C22 C24 131(3)
C17 C18 C22 C23 75.5(16)
C13 C18 C22 C23 -104(3)
C18B C13B C14B C15B -6(4)
N1 C13B C14B C15B -176(2)
C18B C13B C14B C19B 165(3)
N1 C13B C14B C19B -4(4)
C13B C14B C15B C16B 2(3)
C19B C14B C15B C16B -169.4(16)
C14B C15B C16B C17B 1(2)
C15B C16B C17B C18B -0.6(15)
C16B C17B C18B C13B -3(2)
C16B C17B C18B C22B -179.6(9)
C14B C13B C18B C17B 7(4)
N1 C13B C18B C17B 177(2)
C14B C13B C18B C22B -177(2)
N1 C13B C18B C22B -7(4)
C15B C14B C19B C21B 40(2)
C13B C14B C19B C21B -131(3)
C15B C14B C19B C20B -86(2)
C13B C14B C19B C20B 103(3)
C17B C18B C22B C24B -44.6(13)
C13B C18B C22B C24B 139(2)
C17B C18B C22B C23B 77.1(12)
C13B C18B C22B C23B -99(2)
C30 C25 C26 C27 0.4(4)
N4 C25 C26 C27 -179.6(2)
C30 C25 C26 C31 177.8(3)
N4 C25 C26 C31 -2.2(4)
C25 C26 C27 C28 -0.3(4)
C31 C26 C27 C28 -177.8(3)
C26 C27 C28 C29 0.1(4)
C27 C28 C29 C30 0.0(4)
C28 C29 C30 C25 0.1(4)
C28 C29 C30 C34 178.3(3)
C26 C25 C30 C29 -0.3(4)
N4 C25 C30 C29 179.8(2)
C26 C25 C30 C34 -178.5(3)
N4 C25 C30 C34 1.5(4)
C27 C26 C31 C32 -52.4(4)
C25 C26 C31 C32 130.3(3)
C27 C26 C31 C33 69.8(4)
C25 C26 C31 C33 -107.6(3)
C29 C30 C34 C35 60.1(3)
C25 C30 C34 C35 -121.7(3)
C29 C30 C34 C36 -61.9(3)
C25 C30 C34 C36 116.3(3)
C42 C37 C38 C39 0.0(4)
Fe2 C37 C38 C39 -76.8(2)
C42 C37 C38 Fe2 76.9(3)
C37 C38 C39 C40 -21.9(4)
Fe2 C38 C39 C40 -87.9(3)
C37 C38 C39 Fe1 37.6(3)
Fe2 C38 C39 Fe1 -28.41(17)
C37 C38 C39 Fe2 66.0(2)
C38 C39 C40 C41 22.1(4)
Fe1 C39 C40 C41 -65.9(2)
Fe2 C39 C40 C41 -37.2(3)
C38 C39 C40 Fe1 88.0(3)
Fe2 C39 C40 Fe1 28.63(18)
C39 C40 C41 C42 -0.3(4)
Fe1 C40 C41 C42 -76.8(3)
C39 C40 C41 Fe1 76.5(2)
C40 C41 C42 C37 -21.5(4)
Fe1 C41 C42 C37 -87.9(3)
C40 C41 C42 Fe1 66.4(2)
C40 C41 C42 Fe2 37.6(3)
Fe1 C41 C42 Fe2 -28.78(19)
C38 C37 C42 C41 21.6(4)
Fe2 C37 C42 C41 87.9(3)
C38 C37 C42 Fe1 -37.7(3)
Fe2 C37 C42 Fe1 28.62(19)
C38 C37 C42 Fe2 -66.3(2)
C3 C2 N1 C13 174.3(7)
C1 C2 N1 C13 -6.0(8)
C3 C2 N1 C13B 179.7(6)
C1 C2 N1 C13B -0.6(7)
C3 C2 N1 Fe2 0.6(3)
C1 C2 N1 Fe2 -179.7(2)
C14 C13 N1 C2 -84(4)
C18 C13 N1 C2 92(3)
C14 C13 N1 Fe2 89(3)
C18 C13 N1 Fe2 -95(3)
C18B C13B N1 C2 102(3)
C14B C13B N1 C2 -87(3)
C18B C13B N1 Fe2 -79(3)
C14B C13B N1 Fe2 92(3)
N3 C7 N2 C3 -179.9(2)
C6 C7 N2 C3 0.6(3)
N3 C7 N2 Fe2 -3.5(3)
C6 C7 N2 Fe2 177.01(17)
C4 C3 N2 C7 -2.2(3)
C2 C3 N2 C7 176.5(2)
C4 C3 N2 Fe2 -178.81(18)
C2 C3 N2 Fe2 -0.1(3)
N2 C7 N3 C10 179.3(2)
C6 C7 N3 C10 -1.2(3)
N2 C7 N3 Fe1 1.2(3)
C6 C7 N3 Fe1 -179.33(17)
C9 C10 N3 C7 -0.6(3)
C11 C10 N3 C7 177.5(2)
C9 C10 N3 Fe1 177.57(17)
C11 C10 N3 Fe1 -4.3(3)
C10 C11 N4 C25 -176.4(2)
C12 C11 N4 C25 2.4(4)
C10 C11 N4 Fe1 2.0(3)
C12 C11 N4 Fe1 -179.1(2)
C26 C25 N4 C11 93.9(3)
C30 C25 N4 C11 -86.1(3)
C26 C25 N4 Fe1 -84.3(3)
C30 C25 N4 Fe1 95.6(3)
